data_2022565
loop_
_publ_author_name
'Broadhurst, Edward T.'
'Wilson, Cameron J. G.'
'Zissimou, Georgia A.'
'Nudelman, Fabio'
'Constantinides, Christos P.'
'Koutentis, Panayiotis A.'
'Parsons, Simon'

_publ_section_title
;
 A first-order phase transition in Blatter's radical at high pressure
;
_journal_issue 2
_journal_name_full 'Acta Crystallographica Section B Structural Science, Crystal Engineering and Materials'
_journal_paper_doi 10.1107/S2052520622000191
_journal_volume 78
_journal_year 2022
_chemical_formula_moiety 'C19 H14 N3'
_chemical_formula_sum 'C19 H14 N3'
_chemical_formula_weight 284.33
_chemical_name_systematic 1,3-Diphenyl-1,2,4-benzotriazin-4(1H)-yl
_space_group_crystal_system monoclinic
_space_group_IT_number 14
_space_group_name_Hall '-P 2yn'
_space_group_name_H-M_alt 'P 1 21/n 1'
_atom_sites_solution_hydrogens geom
_atom_sites_solution_primary dual
_audit_creation_date 2021-04-28
_audit_creation_method
;
Olex2 1.3
(compiled 2020.11.12 svn.r5f609507 for OlexSys, GUI svn.r6272)
;
_cell_angle_alpha 90
_cell_angle_beta 100.025(9)
_cell_angle_gamma 90
_cell_formula_units_Z 4
_cell_length_a 9.9663(7)
_cell_length_b 6.0642(4)
_cell_length_c 18.252(3)
_cell_measurement_reflns_used 1909
_cell_measurement_temperature 273.15
_cell_measurement_theta_max 25.887
_cell_measurement_theta_min 3.546
_cell_volume 1086.3(2)
_computing_cell_refinement 'SAINT V8.40A (Bruker, 2019)'
_computing_data_reduction 'SAINT V8.40A (Bruker, 2019)'
_computing_molecular_graphics 'Olex2 1.3 (Dolomanov et al., 2009)'
_computing_publication_material 'Olex2 1.3 (Dolomanov et al., 2009)'
_computing_structure_refinement 'XL  (Sheldrick, 2008)'
_computing_structure_solution 'SHELXT 2014/5 (Sheldrick, 2014)'
_diffrn_ambient_temperature 273.15
_diffrn_detector 'Bruker APEX2 area detector'
_diffrn_detector_area_resol_mean 7.9
_diffrn_detector_type 'CCD area detector'
_diffrn_measured_fraction_theta_full 0.347
_diffrn_measured_fraction_theta_max 0.327
_diffrn_measurement_device 'three-circle diffractometer'
_diffrn_measurement_device_type 'Bruker SMART APEX2 area detector'
_diffrn_measurement_method '\w and \f scans'
_diffrn_radiation_monochromator 'mirror optics'
_diffrn_radiation_probe x-ray
_diffrn_radiation_type MoK\a
_diffrn_radiation_wavelength 0.71073
_diffrn_reflns_av_R_equivalents 0.0568
_diffrn_reflns_av_unetI/netI 0.0540
_diffrn_reflns_Laue_measured_fraction_full 0.347
_diffrn_reflns_Laue_measured_fraction_max 0.327
_diffrn_reflns_limit_h_max 12
_diffrn_reflns_limit_h_min -11
_diffrn_reflns_limit_k_max 7
_diffrn_reflns_limit_k_min -7
_diffrn_reflns_limit_l_max 8
_diffrn_reflns_limit_l_min -7
_diffrn_reflns_number 5236
_diffrn_reflns_point_group_measured_fraction_full 0.347
_diffrn_reflns_point_group_measured_fraction_max 0.327
_diffrn_reflns_theta_full 25.242
_diffrn_reflns_theta_max 26.375
_diffrn_reflns_theta_min 3.546
_diffrn_source 'microfocus sealed X-ray tube'
_diffrn_source_current 1.4
_diffrn_source_power 0.07
_diffrn_source_type 'Incoatec I\ms'
_diffrn_source_voltage 50.0
_diffrn_standards_number 0
_exptl_absorpt_coefficient_mu 0.105
_exptl_absorpt_correction_T_max 0.7454
_exptl_absorpt_correction_T_min 0.5810
_exptl_absorpt_correction_type multi-scan
_exptl_absorpt_process_details
;
SADABS-2016/2 (Bruker,2016/2) was used for absorption correction.
wR2(int) was 0.1695 before and 0.0802 after correction.
The Ratio of minimum to maximum transmission is 0.7794.
The \l/2 correction factor is Not present.
;
_exptl_crystal_colour 'clear dark brown'
_exptl_crystal_colour_lustre clear
_exptl_crystal_colour_modifier dark
_exptl_crystal_colour_primary brown
_exptl_crystal_density_diffrn 1.739
_exptl_crystal_description block
_exptl_crystal_F_000 596
_exptl_crystal_preparation 'As received'
_exptl_crystal_size_max 0.16
_exptl_crystal_size_mid 0.14
_exptl_crystal_size_min 0.09
_refine_diff_density_max 0.155
_refine_diff_density_min -0.139
_refine_diff_density_rms 0.039
_refine_ls_extinction_method none
_refine_ls_goodness_of_fit_ref 0.998
_refine_ls_hydrogen_treatment constr
_refine_ls_matrix_type full
_refine_ls_number_parameters 199
_refine_ls_number_reflns 727
_refine_ls_number_restraints 231
_refine_ls_restrained_S_all 0.860
_refine_ls_R_factor_all 0.0845
_refine_ls_R_factor_gt 0.0496
_refine_ls_shift/su_max 0.000
_refine_ls_shift/su_mean 0.000
_refine_ls_structure_factor_coef Fsqd
_refine_ls_weighting_details 'w=1/[\s^2^(Fo^2^)+(0.1083P)^2^] where P=(Fo^2^+2Fc^2^)/3'
_refine_ls_weighting_scheme calc
_refine_ls_wR_factor_gt 0.1200
_refine_ls_wR_factor_ref 0.1400
_reflns_Friedel_coverage 0.000
_reflns_number_gt 481
_reflns_number_total 727
_reflns_threshold_expression 'I > 2\s(I)'
_cod_data_source_file um5054sup1.cif
_cod_data_source_block mo_sp20053_0m_6p0711GPa
_cod_database_code 2022565
_shelx_shelxl_version_number 2018/3
_shelx_space_group_comment
;
The symmetry employed for this shelxl refinement is uniquely defined
by the following loop, which should always be used as a source of
symmetry information in preference to the above space-group names.
They are only intended as comments.
;
_shelx_estimated_absorpt_t_max 0.991
_shelx_estimated_absorpt_t_min 0.983
_olex2_refinement_description
;
1. Fixed Uiso
 At 1.2 times of:
  All C(H) groups
2. Restrained distances
 N2-N1
 1.361 with sigma of 0.01
 C3-N1
 1.401 with sigma of 0.01
 C3-N2
 2.417 with sigma of 0.03
 C14-N1
 1.427 with sigma of 0.01
 C14-N2
 2.342 with sigma of 0.03
 C14-C3
 2.488 with sigma of 0.03
 C1-N2
 1.336 with sigma of 0.01
 C1-N1
 2.289 with sigma of 0.03
 N3-C1
 1.325 with sigma of 0.01
 N3-N2
 2.388 with sigma of 0.03
 C8-C1
 1.489 with sigma of 0.01
 C8-N2
 2.375 with sigma of 0.03
 C8-N3
 2.413 with sigma of 0.03
 C2-N3
 1.375 with sigma of 0.01
 C2-C1
 2.287 with sigma of 0.03
 C7-C2
 1.392 with sigma of 0.01
 C7-N3
 2.395 with sigma of 0.03
 C3-C2
 1.408 with sigma of 0.01
 C3-N3
 2.434 with sigma of 0.03
 C3-C7
 2.401 with sigma of 0.03
 C6-C7
 1.372 with sigma of 0.01
 C6-C2
 2.411 with sigma of 0.03
 C5-C6
 1.389 with sigma of 0.01
 C5-C7
 2.386 with sigma of 0.03
 C4-C5
 1.375 with sigma of 0.01
 C4-C6
 2.404 with sigma of 0.03
 C3-C4
 1.39 with sigma of 0.01
 C3-C5
 2.388 with sigma of 0.03
 C19-C14
 1.374 with sigma of 0.01
 C19-N1
 2.43 with sigma of 0.03
 C15-C14
 1.374 with sigma of 0.01
 C15-N1
 2.415 with sigma of 0.03
 C15-C19
 2.385 with sigma of 0.03
 C18-C19
 1.384 with sigma of 0.01
 C18-C14
 2.381 with sigma of 0.03
 C17-C18
 1.356 with sigma of 0.01
 C17-C19
 2.382 with sigma of 0.03
 C16-C17
 1.374 with sigma of 0.01
 C16-C18
 2.361 with sigma of 0.03
 C15-C16
 1.387 with sigma of 0.01
 C15-C17
 2.396 with sigma of 0.03
 C9-C8
 1.393 with sigma of 0.01
 C9-C1
 2.488 with sigma of 0.03
 C13-C8
 1.379 with sigma of 0.01
 C13-C1
 2.511 with sigma of 0.03
 C13-C9
 2.384 with sigma of 0.03
 C10-C9
 1.383 with sigma of 0.01
 C10-C8
 2.403 with sigma of 0.03
 C11-C10
 1.362 with sigma of 0.01
 C11-C9
 2.388 with sigma of 0.03
 C12-C11
 1.373 with sigma of 0.01
 C12-C10
 2.365 with sigma of 0.03
 C13-C12
 1.379 with sigma of 0.01
 C13-C11
 2.387 with sigma of 0.03
3. Rigid body (RIGU) restrains
 All non-hydrogen atoms
 with sigma for 1-2 distances of 0.004 and sigma for 1-3 distances of 0.004
4.a Aromatic/amide H refined with riding coordinates:
 C7(H7), C6(H6), C5(H5), C4(H4), C19(H19), C18(H18), C17(H17), C16(H16),
 C15(H15), C9(H9), C10(H10), C11(H11), C12(H12), C13(H13)
;
_olex2_exptl_crystal_mounting_method 'Merrill Bassett diamond anvil cell'
_olex2_submission_original_sample_id SP20053
_olex2_submission_special_instructions 'No special instructions were received'

loop_
_space_group_symop_operation_xyz
'x, y, z'
'-x+1/2, y+1/2, -z+1/2'
'-x, -y, -z'
'x-1/2, -y-1/2, z-1/2'

loop_
_atom_site_label
_atom_site_type_symbol
_atom_site_fract_x
_atom_site_fract_y
_atom_site_fract_z
_atom_site_U_iso_or_equiv
_atom_site_adp_type
_atom_site_occupancy
_atom_site_site_symmetry_order
_atom_site_calc_flag
_atom_site_refinement_flags_posn
_atom_site_refinement_flags_adp
_atom_site_refinement_flags_occupancy
_atom_site_disorder_assembly
_atom_site_disorder_group
N1 N 0.4773(4) 0.6675(6) 0.6728(5) 0.034(5) Uani 1 1 d D . . . .
N2 N 0.4457(3) 0.6538(5) 0.7417(5) 0.036(4) Uani 1 1 d D . . . .
N3 N 0.2093(4) 0.6430(6) 0.6877(5) 0.035(5) Uani 1 1 d D . . . .
C1 C 0.3125(5) 0.6471(6) 0.7441(6) 0.032(4) Uani 1 1 d D . . . .
C2 C 0.2440(5) 0.6521(7) 0.6182(6) 0.035(5) Uani 1 1 d D . . . .
C7 C 0.1447(5) 0.6387(6) 0.5548(6) 0.033(5) Uani 1 1 d D . . . .
H7 H 0.053919 0.624329 0.560047 0.040 Uiso 1 1 calc R U . . .
C6 C 0.1763(4) 0.6461(7) 0.4845(6) 0.040(5) Uani 1 1 d D . . . .
H6 H 0.108403 0.634418 0.442755 0.047 Uiso 1 1 calc R U . . .
C5 C 0.3125(4) 0.6717(5) 0.4772(6) 0.034(5) Uani 1 1 d D . . . .
H5 H 0.334595 0.680610 0.429833 0.041 Uiso 1 1 calc R U . . .
C4 C 0.4138(5) 0.6837(7) 0.5376(6) 0.034(5) Uani 1 1 d D . . . .
H4 H 0.504045 0.698581 0.531440 0.041 Uiso 1 1 calc R U . . .
C3 C 0.3813(4) 0.6738(7) 0.6078(6) 0.032(5) Uani 1 1 d D . . . .
C14 C 0.6200(3) 0.6885(5) 0.6695(5) 0.032(5) Uani 1 1 d D . . . .
C19 C 0.6653(3) 0.8872(6) 0.6474(5) 0.033(7) Uani 1 1 d D . . . .
H19 H 0.604207 1.002508 0.634468 0.040 Uiso 1 1 calc R U . . .
C18 C 0.8018(3) 0.9157(6) 0.6445(6) 0.037(7) Uani 1 1 d D . . . .
H18 H 0.833477 1.050135 0.629798 0.044 Uiso 1 1 calc R U . . .
C17 C 0.8899(3) 0.7437(6) 0.6634(5) 0.026(6) Uani 1 1 d D . . . .
H17 H 0.981369 0.760391 0.659964 0.031 Uiso 1 1 calc R U . . .
C16 C 0.8451(3) 0.5468(6) 0.6875(5) 0.033(6) Uani 1 1 d D . . . .
H16 H 0.906872 0.433666 0.702341 0.040 Uiso 1 1 calc R U . . .
C15 C 0.7079(3) 0.5162(5) 0.6896(5) 0.037(7) Uani 1 1 d D . . . .
H15 H 0.676244 0.381940 0.704339 0.045 Uiso 1 1 calc R U . . .
C8 C 0.2796(4) 0.6484(6) 0.8201(5) 0.033(5) Uani 1 1 d D . . . .
C9 C 0.1446(4) 0.6749(6) 0.8285(6) 0.040(5) Uani 1 1 d D . . . .
H9 H 0.074622 0.680410 0.787562 0.048 Uiso 1 1 calc R U . . .
C10 C 0.1183(5) 0.6926(7) 0.9001(5) 0.040(6) Uani 1 1 d D . . . .
H10 H 0.029304 0.720682 0.906480 0.047 Uiso 1 1 calc R U . . .
C11 C 0.2166(4) 0.6711(5) 0.9623(6) 0.045(6) Uani 1 1 d D . . . .
H11 H 0.194385 0.678202 1.009615 0.054 Uiso 1 1 calc R U . . .
C12 C 0.3506(4) 0.6382(7) 0.9527(7) 0.040(5) Uani 1 1 d D . . . .
H12 H 0.419574 0.620678 0.993659 0.049 Uiso 1 1 calc R U . . .
C13 C 0.3797(5) 0.6319(7) 0.8816(6) 0.036(5) Uani 1 1 d D . . . .
H13 H 0.469800 0.616092 0.875292 0.044 Uiso 1 1 calc R U . . .

loop_
_atom_site_aniso_label
_atom_site_aniso_U_11
_atom_site_aniso_U_22
_atom_site_aniso_U_33
_atom_site_aniso_U_23
_atom_site_aniso_U_13
_atom_site_aniso_U_12
N1 0.0169(19) 0.0304(17) 0.055(14) 0.000(3) 0.007(3) 0.0003(14)
N2 0.021(2) 0.0313(17) 0.057(14) -0.003(4) 0.010(4) -0.0035(13)
N3 0.022(2) 0.0222(16) 0.060(14) -0.001(4) 0.002(4) -0.0006(14)
C1 0.019(2) 0.0172(17) 0.059(14) -0.002(4) 0.006(4) -0.0002(16)
C2 0.019(2) 0.0212(18) 0.063(14) 0.002(5) 0.005(4) 0.0004(17)
C7 0.019(2) 0.0224(18) 0.060(15) -0.005(4) 0.010(4) -0.0009(17)
C6 0.027(3) 0.029(2) 0.065(15) 0.004(5) 0.015(5) 0.0021(17)
C5 0.029(2) 0.0284(19) 0.045(15) 0.000(3) 0.006(4) -0.0030(16)
C4 0.023(2) 0.0291(19) 0.052(14) -0.009(4) 0.009(4) -0.0031(17)
C3 0.020(2) 0.0218(18) 0.054(14) -0.004(4) 0.004(4) 0.0016(17)
C14 0.0180(18) 0.0309(19) 0.046(17) -0.006(3) 0.007(4) -0.0030(13)
C19 0.026(2) 0.034(2) 0.04(2) 0.010(3) 0.001(5) 0.0015(15)
C18 0.024(2) 0.037(2) 0.05(2) 0.006(3) 0.001(4) -0.0032(15)
C17 0.0212(19) 0.047(2) 0.01(2) -0.008(3) -0.002(4) -0.0008(15)
C16 0.0273(19) 0.041(2) 0.03(2) -0.003(3) 0.001(4) 0.0130(16)
C15 0.027(2) 0.028(2) 0.06(2) -0.003(3) 0.009(4) -0.0010(14)
C8 0.017(2) 0.0207(18) 0.060(14) -0.004(4) 0.005(4) -0.0008(16)
C9 0.022(3) 0.0245(19) 0.077(17) -0.006(4) 0.014(4) -0.0032(16)
C10 0.024(2) 0.0205(18) 0.076(18) -0.001(4) 0.015(4) -0.0012(17)
C11 0.028(2) 0.0223(18) 0.083(18) 0.000(3) 0.004(5) -0.0003(15)
C12 0.031(3) 0.0258(19) 0.064(15) -0.005(5) 0.009(5) 0.0030(17)
C13 0.023(2) 0.0236(18) 0.062(15) -0.005(4) 0.007(4) 0.0024(18)

loop_
_atom_type_symbol
_atom_type_description
_atom_type_scat_dispersion_real
_atom_type_scat_dispersion_imag
_atom_type_scat_source
C C 0.0033 0.0016 'International Tables Vol C Tables 4.2.6.8 and 6.1.1.4'
H H 0.0000 0.0000 'International Tables Vol C Tables 4.2.6.8 and 6.1.1.4'
N N 0.0061 0.0033 'International Tables Vol C Tables 4.2.6.8 and 6.1.1.4'

loop_
_geom_angle_atom_site_label_1
_geom_angle_atom_site_label_2
_geom_angle_atom_site_label_3
_geom_angle
_geom_angle_site_symmetry_1
_geom_angle_site_symmetry_3
_geom_angle_publ_flag
N2 N1 C3 124.0(5) . . ?
N2 N1 C14 115.9(7) . . ?
C3 N1 C14 120.0(7) . . ?
C1 N2 N1 115.2(7) . . ?
C1 N3 C2 115.5(5) . . ?
N2 C1 C8 114.5(7) . . ?
N3 C1 N2 128.2(8) . . ?
N3 C1 C8 117.3(5) . . ?
N3 C2 C7 120.6(5) . . ?
N3 C2 C3 122.0(7) . . ?
C7 C2 C3 117.3(7) . . ?
C2 C7 H7 119.0 . . ?
C6 C7 C2 122.0(5) . . ?
C6 C7 H7 119.0 . . ?
C7 C6 H6 120.7 . . ?
C7 C6 C5 118.6(8) . . ?
C5 C6 H6 120.7 . . ?
C6 C5 H5 119.2 . . ?
C4 C5 C6 121.7(8) . . ?
C4 C5 H5 119.2 . . ?
C5 C4 H4 120.3 . . ?
C5 C4 C3 119.4(5) . . ?
C3 C4 H4 120.3 . . ?
N1 C3 C2 114.9(7) . . ?
C4 C3 N1 123.9(5) . . ?
C4 C3 C2 121.1(7) . . ?
C19 C14 N1 117.9(3) . . ?
C19 C14 C15 121.3(3) . . ?
C15 C14 N1 120.7(4) . . ?
C14 C19 H19 120.1 . . ?
C14 C19 C18 119.9(3) . . ?
C18 C19 H19 120.1 . . ?
C19 C18 H18 120.4 . . ?
C17 C18 C19 119.2(4) . . ?
C17 C18 H18 120.4 . . ?
C18 C17 H17 119.5 . . ?
C18 C17 C16 120.9(3) . . ?
C16 C17 H17 119.5 . . ?
C17 C16 H16 119.9 . . ?
C17 C16 C15 120.1(4) . . ?
C15 C16 H16 119.9 . . ?
C14 C15 C16 118.5(4) . . ?
C14 C15 H15 120.7 . . ?
C16 C15 H15 120.7 . . ?
C9 C8 C1 118.8(7) . . ?
C13 C8 C1 121.3(5) . . ?
C13 C8 C9 119.9(8) . . ?
C8 C9 H9 121.3 . . ?
C10 C9 C8 117.4(7) . . ?
C10 C9 H9 121.3 . . ?
C9 C10 H10 118.3 . . ?
C11 C10 C9 123.4(5) . . ?
C11 C10 H10 118.3 . . ?
C10 C11 H11 120.9 . . ?
C10 C11 C12 118.3(8) . . ?
C12 C11 H11 120.9 . . ?
C11 C12 H12 120.4 . . ?
C13 C12 C11 119.1(8) . . ?
C13 C12 H12 120.4 . . ?
C8 C13 C12 121.8(6) . . ?
C8 C13 H13 119.1 . . ?
C12 C13 H13 119.1 . . ?

loop_
_geom_bond_atom_site_label_1
_geom_bond_atom_site_label_2
_geom_bond_distance
_geom_bond_site_symmetry_2
_geom_bond_publ_flag
N1 N2 1.350(9) . ?
N1 C3 1.389(8) . ?
N1 C14 1.439(5) . ?
N2 C1 1.336(6) . ?
N3 C1 1.323(8) . ?
N3 C2 1.374(8) . ?
C1 C8 1.481(8) . ?
C2 C7 1.388(8) . ?
C2 C3 1.420(7) . ?
C7 H7 0.9300 . ?
C7 C6 1.373(9) . ?
C6 H6 0.9300 . ?
C6 C5 1.396(6) . ?
C5 H5 0.9300 . ?
C5 C4 1.360(8) . ?
C4 H4 0.9300 . ?
C4 C3 1.377(9) . ?
C14 C19 1.372(5) . ?
C14 C15 1.372(5) . ?
C19 H19 0.9300 . ?
C19 C18 1.383(5) . ?
C18 H18 0.9300 . ?
C18 C17 1.368(5) . ?
C17 H17 0.9300 . ?
C17 C16 1.374(6) . ?
C16 H16 0.9300 . ?
C16 C15 1.387(5) . ?
C15 H15 0.9300 . ?
C8 C9 1.390(6) . ?
C8 C13 1.370(8) . ?
C9 H9 0.9300 . ?
C9 C10 1.381(9) . ?
C10 H10 0.9300 . ?
C10 C11 1.370(8) . ?
C11 H11 0.9300 . ?
C11 C12 1.391(6) . ?
C12 H12 0.9300 . ?
C12 C13 1.377(9) . ?
C13 H13 0.9300 . ?

loop_
_geom_torsion_atom_site_label_1
_geom_torsion_atom_site_label_2
_geom_torsion_atom_site_label_3
_geom_torsion_atom_site_label_4
_geom_torsion
_geom_torsion_site_symmetry_1
_geom_torsion_site_symmetry_2
_geom_torsion_site_symmetry_3
_geom_torsion_site_symmetry_4
_geom_torsion_publ_flag
N1 N2 C1 N3 3.1(6) . . . . ?
N1 N2 C1 C8 -175.8(4) . . . . ?
N1 C14 C19 C18 179.0(8) . . . . ?
N1 C14 C15 C16 -178.1(8) . . . . ?
N2 N1 C3 C2 -3.4(6) . . . . ?
N2 N1 C3 C4 -178.8(4) . . . . ?
N2 N1 C14 C19 -109.4(8) . . . . ?
N2 N1 C14 C15 68.9(9) . . . . ?
N2 C1 C8 C9 170.5(3) . . . . ?
N2 C1 C8 C13 -7.2(6) . . . . ?
N3 C1 C8 C9 -8.4(6) . . . . ?
N3 C1 C8 C13 173.9(3) . . . . ?
N3 C2 C7 C6 -179.6(4) . . . . ?
N3 C2 C3 N1 4.8(6) . . . . ?
N3 C2 C3 C4 -179.7(5) . . . . ?
C1 N3 C2 C7 177.0(3) . . . . ?
C1 N3 C2 C3 -2.5(6) . . . . ?
C1 C8 C9 C10 -175.1(4) . . . . ?
C1 C8 C13 C12 178.5(4) . . . . ?
C2 N3 C1 N2 -1.7(6) . . . . ?
C2 N3 C1 C8 177.1(4) . . . . ?
C2 C7 C6 C5 -1.1(7) . . . . ?
C7 C2 C3 N1 -174.8(4) . . . . ?
C7 C2 C3 C4 0.8(6) . . . . ?
C7 C6 C5 C4 1.6(6) . . . . ?
C6 C5 C4 C3 -0.9(6) . . . . ?
C5 C4 C3 N1 174.8(3) . . . . ?
C5 C4 C3 C2 -0.3(7) . . . . ?
C3 N1 N2 C1 -0.2(6) . . . . ?
C3 N1 C14 C19 67.3(8) . . . . ?
C3 N1 C14 C15 -114.4(8) . . . . ?
C3 C2 C7 C6 -0.1(7) . . . . ?
C14 N1 N2 C1 176.4(3) . . . . ?
C14 N1 C3 C2 -179.8(3) . . . . ?
C14 N1 C3 C4 4.8(7) . . . . ?
C14 C19 C18 C17 0.3(13) . . . . ?
C19 C14 C15 C16 0.2(14) . . . . ?
C19 C18 C17 C16 -2.1(13) . . . . ?
C18 C17 C16 C15 3.0(13) . . . . ?
C17 C16 C15 C14 -2.0(13) . . . . ?
C15 C14 C19 C18 0.7(14) . . . . ?
C8 C9 C10 C11 -4.4(7) . . . . ?
C9 C8 C13 C12 0.8(7) . . . . ?
C9 C10 C11 C12 2.6(6) . . . . ?
C10 C11 C12 C13 1.0(6) . . . . ?
C11 C12 C13 C8 -2.6(7) . . . . ?
C13 C8 C9 C10 2.6(6) . . . . ?

_cod_database_fobs_code 2022565
